data_4346725
loop_
_publ_author_name
'Fei, Zhaofu'
'Bobbink, F\'elix D'
'P\(aunescu, Emilia'
'Scopelliti, Rosario'
'Dyson, Paul J.'

_publ_section_title
;
 Influence of Elemental Iodine on Imidazolium-Based Ionic Liquids:
 Solution and Solid-State Effects.
;
_journal_issue 21
_journal_name_full 'Inorganic chemistry'
_journal_page_first 10504
_journal_page_last 10512
_journal_paper_doi 10.1021/acs.inorgchem.5b02021
_journal_volume 54
_journal_year 2015
_chemical_formula_moiety 'C7 H11 N2, I3'
_chemical_formula_sum 'C7 H11 I3 N2'
_chemical_formula_weight 503.88
_space_group_crystal_system triclinic
_space_group_IT_number 2
_space_group_name_Hall '-P 1'
_space_group_name_H-M_alt 'P -1'
_atom_sites_solution_hydrogens geom
_audit_creation_method SHELXL-2014/7
_audit_update_record
;
2015-03-11 # Formatted by publCIF

;
_cell_angle_alpha 99.57(2)
_cell_angle_beta 100.46(2)
_cell_angle_gamma 98.957(17)
_cell_formula_units_Z 2
_cell_length_a 7.3285(14)
_cell_length_b 9.6040(13)
_cell_length_c 9.831(4)
_cell_measurement_reflns_used 54
_cell_measurement_temperature 100(2)
_cell_measurement_theta_max 21.858
_cell_measurement_theta_min 7.606
_cell_volume 658.5(3)
_computing_cell_refinement 'Dirax/lsq (Duisenberg & Schreurs, 1989-2000)'
_computing_data_collection 'Collect (Bruker AXS BV, 1997-2004)'
_computing_data_reduction 'EvalCCD (Duisenberg & Schreurs, 1990-2000)'
_computing_molecular_graphics 'Bruker SHELXTL'
_computing_publication_material 'Bruker SHELXTL'
_computing_structure_refinement 'SHELXL-2014/7 (Sheldrick, 2014)'
_computing_structure_solution 'SIR92 (Burla et al., 1993)'
_diffrn_ambient_temperature 100(2)
_diffrn_measured_fraction_theta_full 0.995
_diffrn_measured_fraction_theta_max 0.993
_diffrn_measurement_device_type 'Bruker APEX II CCD'
_diffrn_measurement_method 'phi and omega scans'
_diffrn_radiation_type MoK\a
_diffrn_radiation_wavelength 0.71073
_diffrn_reflns_av_R_equivalents 0.0440
_diffrn_reflns_av_unetI/netI 0.0329
_diffrn_reflns_Laue_measured_fraction_full 0.995
_diffrn_reflns_Laue_measured_fraction_max 0.993
_diffrn_reflns_limit_h_max 9
_diffrn_reflns_limit_h_min -9
_diffrn_reflns_limit_k_max 12
_diffrn_reflns_limit_k_min -12
_diffrn_reflns_limit_l_max 12
_diffrn_reflns_limit_l_min -12
_diffrn_reflns_number 14021
_diffrn_reflns_point_group_measured_fraction_full 0.995
_diffrn_reflns_point_group_measured_fraction_max 0.993
_diffrn_reflns_theta_full 25.242
_diffrn_reflns_theta_max 27.490
_diffrn_reflns_theta_min 3.364
_exptl_absorpt_coefficient_mu 7.081
_exptl_absorpt_correction_T_max 1.0000
_exptl_absorpt_correction_T_min 0.4261
_exptl_absorpt_correction_type multi-scan
_exptl_absorpt_process_details 'sadabs 2003, bruker axs, 2003'
_exptl_crystal_colour red
_exptl_crystal_density_diffrn 2.541
_exptl_crystal_description prism
_exptl_crystal_F_000 452
_exptl_crystal_size_max 0.405
_exptl_crystal_size_mid 0.270
_exptl_crystal_size_min 0.212
_refine_diff_density_max 5.163
_refine_diff_density_min -1.330
_refine_diff_density_rms 0.493
_refine_ls_extinction_coef 0.0014(12)
_refine_ls_extinction_expression Fc^*^=kFc[1+0.001xFc^2^\l^3^/sin(2\q)]^-1/4^
_refine_ls_extinction_method 'SHELXL-2014/7 (Sheldrick 2014'
_refine_ls_goodness_of_fit_ref 1.182
_refine_ls_hydrogen_treatment constr
_refine_ls_matrix_type full
_refine_ls_number_parameters 111
_refine_ls_number_reflns 3021
_refine_ls_number_restraints 0
_refine_ls_restrained_S_all 1.182
_refine_ls_R_factor_all 0.0892
_refine_ls_R_factor_gt 0.0783
_refine_ls_shift/su_max 0.000
_refine_ls_shift/su_mean 0.000
_refine_ls_structure_factor_coef Fsqd
_refine_ls_weighting_details 'w=1/[\s^2^(Fo^2^)+(0.1326P)^2^+10.5035P] where P=(Fo^2^+2Fc^2^)/3'
_refine_ls_weighting_scheme calc
_refine_ls_wR_factor_gt 0.2278
_refine_ls_wR_factor_ref 0.2379
_reflns_Friedel_coverage 0.000
_reflns_number_gt 2526
_reflns_number_total 3021
_reflns_threshold_expression 'I > 2\s(I)'
_cod_data_source_file ic5b02021_si_002.cif
_cod_data_source_block pd516
_cod_database_code 4346725
_publcif_datablock.id {13f71b8d-396f-43df-a3ad-4957baf7f7ab}

_shelx_shelxl_version_number 2014/7
_shelx_space_group_comment
;
The symmetry employed for this shelxl refinement is uniquely defined
by the following loop, which should always be used as a source of
symmetry information in preference to the above space-group names.
They are only intended as comments.
;
_shelx_estimated_absorpt_t_min 0.162
_shelx_estimated_absorpt_t_max 0.315
_publcif_info_exptl_table_max_cols 4
_publcif_info_exptl_table_use_headnotes n

loop_
_space_group_symop_operation_xyz
'x, y, z'
'-x, -y, -z'

loop_
_atom_site_label
_atom_site_type_symbol
_atom_site_fract_x
_atom_site_fract_y
_atom_site_fract_z
_atom_site_U_iso_or_equiv
_atom_site_adp_type
_atom_site_occupancy
_atom_site_site_symmetry_order
_atom_site_calc_flag
_atom_site_refinement_flags_posn
_atom_site_refinement_flags_adp
N1 N 0.2649(14) 0.2498(11) 0.1996(10) 0.0250(19) Uani 1 1 d . .
N2 N 0.2190(14) 0.1647(10) -0.0261(10) 0.0233(19) Uani 1 1 d . .
C1 C 0.2200(17) 0.2818(12) 0.0729(13) 0.025(2) Uani 1 1 d . .
H1 H 0.1931 0.3713 0.0546 0.030 Uiso 1 1 calc R U
C2 C 0.2945(19) 0.1095(13) 0.1852(13) 0.030(3) Uani 1 1 d . .
H2 H 0.3279 0.0598 0.2590 0.036 Uiso 1 1 calc R U
C3 C 0.2661(18) 0.0574(12) 0.0444(13) 0.028(2) Uani 1 1 d . .
H3 H 0.2766 -0.0364 0.0016 0.033 Uiso 1 1 calc R U
C4 C 0.295(2) 0.3558(14) 0.3359(13) 0.033(3) Uani 1 1 d . .
H4A H 0.4326 0.3839 0.3773 0.039 Uiso 1 1 calc R U
H4B H 0.2487 0.4434 0.3166 0.039 Uiso 1 1 calc R U
C5 C 0.197(2) 0.2962(16) 0.4402(15) 0.042(3) Uani 1 1 d . .
H5A H 0.0662 0.2506 0.3937 0.063 Uiso 1 1 calc R U
H5B H 0.1964 0.3744 0.5182 0.063 Uiso 1 1 calc R U
H5C H 0.2628 0.2248 0.4771 0.063 Uiso 1 1 calc R U
C6 C 0.1786(18) 0.1582(14) -0.1735(12) 0.028(2) Uani 1 1 d . .
H6 H 0.1534 0.2420 -0.2070 0.034 Uiso 1 1 calc R U
C7 C 0.174(2) 0.0400(14) -0.2675(15) 0.039(3) Uani 1 1 d . .
H7A H 0.1989 -0.0451 -0.2365 0.046 Uiso 1 1 calc R U
H7B H 0.1464 0.0407 -0.3656 0.046 Uiso 1 1 calc R U
I1 I -0.29460(14) 0.21499(11) -0.43403(9) 0.0403(3) Uani 1 1 d . .
I2 I -0.28019(10) 0.30316(7) -0.13640(8) 0.0258(3) Uani 1 1 d . .
I3 I -0.24477(12) 0.38963(9) 0.17230(9) 0.0329(3) Uani 1 1 d . .

loop_
_atom_site_aniso_label
_atom_site_aniso_U_11
_atom_site_aniso_U_22
_atom_site_aniso_U_33
_atom_site_aniso_U_23
_atom_site_aniso_U_13
_atom_site_aniso_U_12
N1 0.031(5) 0.024(5) 0.021(5) 0.005(4) 0.006(4) 0.006(4)
N2 0.036(5) 0.014(4) 0.018(4) 0.005(3) 0.001(4) 0.003(4)
C1 0.031(6) 0.012(5) 0.032(6) 0.007(4) 0.004(5) 0.002(4)
C2 0.040(7) 0.025(6) 0.027(6) 0.007(5) 0.004(5) 0.011(5)
C3 0.044(7) 0.012(5) 0.030(6) 0.008(4) 0.008(5) 0.010(4)
C4 0.043(7) 0.030(6) 0.024(6) 0.001(5) 0.005(5) 0.009(5)
C5 0.054(9) 0.039(8) 0.029(7) -0.003(6) 0.012(6) 0.002(6)
C6 0.037(6) 0.031(6) 0.018(5) 0.008(5) 0.003(4) 0.008(5)
C7 0.060(9) 0.025(6) 0.029(7) 0.001(5) 0.010(6) 0.006(6)
I1 0.0486(6) 0.0425(6) 0.0280(5) -0.0001(4) 0.0029(4) 0.0169(4)
I2 0.0282(5) 0.0173(4) 0.0324(5) 0.0067(3) 0.0064(3) 0.0046(3)
I3 0.0358(5) 0.0339(5) 0.0302(5) 0.0053(3) 0.0116(3) 0.0061(3)

loop_
_atom_type_symbol
_atom_type_description
_atom_type_scat_dispersion_real
_atom_type_scat_dispersion_imag
_atom_type_scat_source
C C 0.0033 0.0016 'International Tables Vol C Tables 4.2.6.8 and 6.1.1.4'
H H 0.0000 0.0000 'International Tables Vol C Tables 4.2.6.8 and 6.1.1.4'
N N 0.0061 0.0033 'International Tables Vol C Tables 4.2.6.8 and 6.1.1.4'
I I -0.4742 1.8119 'International Tables Vol C Tables 4.2.6.8 and 6.1.1.4'

loop_
_geom_angle_atom_site_label_1
_geom_angle_atom_site_label_2
_geom_angle_atom_site_label_3
_geom_angle
C1 N1 C2 109.6(10)
C1 N1 C4 124.1(10)
C2 N1 C4 126.0(10)
C1 N2 C3 107.5(9)
C1 N2 C6 124.8(10)
C3 N2 C6 127.7(10)
N1 C1 N2 108.4(10)
N1 C1 H1 125.8
N2 C1 H1 125.8
C3 C2 N1 106.3(10)
C3 C2 H2 126.9
N1 C2 H2 126.9
C2 C3 N2 108.2(10)
C2 C3 H3 125.9
N2 C3 H3 125.9
C5 C4 N1 112.4(11)
C5 C4 H4A 109.1
N1 C4 H4A 109.1
C5 C4 H4B 109.1
N1 C4 H4B 109.1
H4A C4 H4B 107.9
C4 C5 H5A 109.5
C4 C5 H5B 109.5
H5A C5 H5B 109.5
C4 C5 H5C 109.5
H5A C5 H5C 109.5
H5B C5 H5C 109.5
C7 C6 N2 123.0(12)
C7 C6 H6 118.5
N2 C6 H6 118.5
C6 C7 H7A 120.0
C6 C7 H7B 120.0
H7A C7 H7B 120.0
I1 I2 I3 176.89(3)

loop_
_geom_bond_atom_site_label_1
_geom_bond_atom_site_label_2
_geom_bond_distance
N1 C1 1.328(15)
N1 C2 1.386(15)
N1 C4 1.499(16)
N2 C1 1.357(15)
N2 C3 1.386(13)
N2 C6 1.415(14)
C1 H1 0.9500
C2 C3 1.357(18)
C2 H2 0.9500
C3 H3 0.9500
C4 C5 1.50(2)
C4 H4A 0.9900
C4 H4B 0.9900
C5 H5A 0.9800
C5 H5B 0.9800
C5 H5C 0.9800
C6 C7 1.331(18)
C6 H6 0.9500
C7 H7A 0.9500
C7 H7B 0.9500
I1 I2 2.8854(16)
I2 I3 2.9625(16)

loop_
_geom_torsion_atom_site_label_1
_geom_torsion_atom_site_label_2
_geom_torsion_atom_site_label_3
_geom_torsion_atom_site_label_4
_geom_torsion
C2 N1 C1 N2 0.0(13)
C4 N1 C1 N2 174.9(11)
C3 N2 C1 N1 -0.2(14)
C6 N2 C1 N1 -179.5(11)
C1 N1 C2 C3 0.1(14)
C4 N1 C2 C3 -174.6(12)
N1 C2 C3 N2 -0.2(14)
C1 N2 C3 C2 0.3(14)
C6 N2 C3 C2 179.6(12)
C1 N1 C4 C5 134.1(13)
C2 N1 C4 C5 -51.9(17)
C1 N2 C6 C7 -178.2(13)
C3 N2 C6 C7 3(2)

loop_
_publcif_info_datablock.id
_publcif_info_datablock.publ_exptl
_publcif_info_datablock.publ_geom
_publcif_info_datablock.structure
{13f71b8d-396f-43df-a3ad-4957baf7f7ab} y y y

loop_
_publcif_info_exptl_table_extra_item
sin_theta_over_lambda_max

loop_
_publcif_info_tables.block_id
_publcif_info_tables.reference_item
{13f71b8d-396f-43df-a3ad-4957baf7f7ab} '_publcif_info_datablock.publ_exptl'
